data_4113646
loop_
_publ_author_name
'Stephen R. Foley'
'Robert A. Stockland'
'Han Shen'
'Richard F. Jordan'

_publ_section_title
;
 Reaction of Vinyl Chloride with Late Transition Metal Olefin
 Polymerization Catalysts
;
_journal_name_full 'Journal of the American Chemical Society'
_journal_page_first 4350
_journal_page_last 4361
_journal_paper_doi 10.1021/ja029823+
_journal_volume 125
_journal_year 2003
_chemical_formula_sum 'C100 H116.25 N4 Ni2 O4'
_chemical_formula_weight 1555.64
_chemical_name_systematic
; 

 ? 

;
_space_group_IT_number 14
_symmetry_cell_setting monoclinic
_symmetry_space_group_name_Hall '-P 2ybc'
_symmetry_space_group_name_H-M 'P 1 21/c 1'
_atom_sites_solution_hydrogens geom
_atom_sites_solution_primary direct
_atom_sites_solution_secondary difmap
_audit_creation_method SHELXL-97
_cell_angle_alpha 90.00
_cell_angle_beta 99.574(5)
_cell_angle_gamma 90.00
_cell_formula_units_Z 4
_cell_length_a 14.477(4)
_cell_length_b 14.703(4)
_cell_length_c 42.596(11)
_cell_measurement_temperature 373(2)
_cell_volume 8940(4)
_computing_structure_refinement 'SHELXL-97 (Sheldrick, 1997)'
_computing_structure_solution 'SHELXS-97 (Sheldrick, 1990)'
_diffrn_ambient_temperature 373(2)
_diffrn_measured_fraction_theta_full 0.997
_diffrn_measured_fraction_theta_max 0.997
_diffrn_radiation_monochromator graphite
_diffrn_radiation_source 'fine-focus sealed tube'
_diffrn_radiation_type MoK\a
_diffrn_radiation_wavelength 0.71073
_diffrn_reflns_av_R_equivalents 0.0498
_diffrn_reflns_av_sigmaI/netI 0.0719
_diffrn_reflns_limit_h_max 17
_diffrn_reflns_limit_h_min -15
_diffrn_reflns_limit_k_max 17
_diffrn_reflns_limit_k_min -17
_diffrn_reflns_limit_l_max 50
_diffrn_reflns_limit_l_min -50
_diffrn_reflns_number 44655
_diffrn_reflns_theta_full 25.03
_diffrn_reflns_theta_max 25.03
_diffrn_reflns_theta_min 1.69
_exptl_absorpt_coefficient_mu 0.473
_exptl_absorpt_correction_type empirical
_exptl_crystal_colour red
_exptl_crystal_density_diffrn 1.156
_exptl_crystal_description block
_exptl_crystal_F_000 3329
_exptl_crystal_size_max 0.15
_exptl_crystal_size_mid 0.12
_exptl_crystal_size_min 0.17
_refine_diff_density_max 0.524
_refine_diff_density_min -0.435
_refine_diff_density_rms 0.068
_refine_ls_extinction_method none
_refine_ls_goodness_of_fit_ref 1.232
_refine_ls_hydrogen_treatment mixed
_refine_ls_matrix_type full
_refine_ls_number_parameters 1062
_refine_ls_number_reflns 15762
_refine_ls_number_restraints 0
_refine_ls_restrained_S_all 1.232
_refine_ls_R_factor_all 0.0877
_refine_ls_R_factor_gt 0.0714
_refine_ls_shift/su_max 3.168
_refine_ls_shift/su_mean 0.005
_refine_ls_structure_factor_coef Fsqd
_refine_ls_weighting_details 'calc w=1/[\s^2^(Fo^2^)+(0.0426P)^2^+2.4093P] where P=(Fo^2^+2Fc^2^)/3'
_refine_ls_weighting_scheme calc
_refine_ls_wR_factor_gt 0.1321
_refine_ls_wR_factor_ref 0.1384
_reflns_number_gt 13365
_reflns_number_total 15762
_reflns_threshold_expression >2sigma(I)
_cod_data_source_file ja0298232Bsi20030204_033543_2.cif
_cod_data_source_block foley03s
_cod_original_cell_volume 8941(4)
_cod_database_code 4113646

loop_
_symmetry_equiv_pos_as_xyz
'x, y, z'
'-x, y+1/2, -z+1/2'
'-x, -y, -z'
'x, -y-1/2, z-1/2'

loop_
_atom_site_label
_atom_site_type_symbol
_atom_site_fract_x
_atom_site_fract_y
_atom_site_fract_z
_atom_site_U_iso_or_equiv
_atom_site_adp_type
_atom_site_occupancy
_atom_site_symmetry_multiplicity
_atom_site_calc_flag
_atom_site_refinement_flags
Ni1 Ni 0.69495(3) 0.87833(3) 0.084200(11) 0.01432(12) Uani 1 1 d .
Ni2 Ni 0.27515(3) 0.39514(3) 0.145460(10) 0.01368(12) Uani 1 1 d .
N1 N 0.64051(19) 0.80042(19) 0.11147(7) 0.0149(6) Uani 1 1 d .
N2 N 0.78572(19) 0.96244(19) 0.07482(7) 0.0137(6) Uani 1 1 d .
N3 N 0.17336(19) 0.4399(2) 0.11563(7) 0.0156(7) Uani 1 1 d .
N4 N 0.34176(19) 0.34565(19) 0.18410(7) 0.0136(6) Uani 1 1 d .
O1 O 0.61237(16) 0.97161(16) 0.08756(5) 0.0151(5) Uani 1 1 d .
O2 O 0.75073(16) 0.78067(16) 0.06772(6) 0.0177(6) Uani 1 1 d .
O3 O 0.25241(16) 0.28024(16) 0.12800(5) 0.0163(5) Uani 1 1 d .
O4 O 0.32365(16) 0.50887(15) 0.15703(5) 0.0158(5) Uani 1 1 d .
C1 C 0.5908(2) 0.8305(2) 0.13201(9) 0.0186(8) Uani 1 1 d .
H1 H 0.5786 0.7896 0.1474 0.022 Uiso 1 1 calc R
C2 C 0.5532(2) 0.9198(2) 0.13331(8) 0.0182(8) Uani 1 1 d .
C3 C 0.5034(2) 0.9398(3) 0.15829(9) 0.0219(9) Uani 1 1 d .
H3 H 0.5012 0.8973 0.1743 0.026 Uiso 1 1 calc R
C4 C 0.4584(3) 1.0211(3) 0.15905(9) 0.0255(9) Uani 1 1 d .
H4 H 0.4263 1.0344 0.1757 0.031 Uiso 1 1 calc R
C5 C 0.4610(3) 1.0839(3) 0.13481(9) 0.0230(9) Uani 1 1 d .
H5 H 0.4285 1.1383 0.1353 0.028 Uiso 1 1 calc R
C6 C 0.5101(2) 1.0687(2) 0.10987(8) 0.0167(8) Uani 1 1 d .
C7 C 0.5605(2) 0.9854(2) 0.10948(8) 0.0169(8) Uani 1 1 d .
C8 C 0.5050(2) 1.1385(2) 0.08449(8) 0.0161(8) Uani 1 1 d .
C9 C 0.5043(2) 1.2314(2) 0.09215(9) 0.0206(8) Uani 1 1 d .
H9 H 0.5126 1.2487 0.1134 0.025 Uiso 1 1 calc R
C10 C 0.4917(2) 1.2975(3) 0.06889(9) 0.0226(9) Uani 1 1 d .
H10 H 0.4910 1.3586 0.0745 0.027 Uiso 1 1 calc R
C11 C 0.4800(2) 1.2728(3) 0.03717(9) 0.0225(9) Uani 1 1 d .
H11 H 0.4710 1.3170 0.0214 0.027 Uiso 1 1 calc R
C12 C 0.4819(3) 1.1822(3) 0.02915(9) 0.0236(9) Uani 1 1 d .
H12 H 0.4743 1.1657 0.0078 0.028 Uiso 1 1 calc R
C13 C 0.4949(2) 1.1153(3) 0.05227(9) 0.0198(8) Uani 1 1 d .
H13 H 0.4969 1.0546 0.0464 0.024 Uiso 1 1 calc R
C14 C 0.8675(2) 0.9383(2) 0.06905(8) 0.0146(8) Uani 1 1 d .
H14 H 0.9117 0.9844 0.0693 0.018 Uiso 1 1 calc R
C15 C 0.8971(2) 0.8490(2) 0.06233(8) 0.0141(8) Uani 1 1 d .
C16 C 0.9886(2) 0.8374(2) 0.05592(8) 0.0174(8) Uani 1 1 d .
H16 H 1.0297 0.8865 0.0581 0.021 Uiso 1 1 calc R
C17 C 1.0179(3) 0.7549(2) 0.04646(9) 0.0194(8) Uani 1 1 d .
H17 H 1.0788 0.7472 0.0426 0.023 Uiso 1 1 calc R
C18 C 0.9546(3) 0.6824(3) 0.04279(8) 0.0197(8) Uani 1 1 d .
H18 H 0.9741 0.6269 0.0357 0.024 Uiso 1 1 calc R
C19 C 0.8644(2) 0.6892(2) 0.04925(8) 0.0155(8) Uani 1 1 d .
C20 C 0.8338(2) 0.7743(2) 0.06005(8) 0.0151(8) Uani 1 1 d .
C21 C 0.8023(3) 0.6079(2) 0.04436(8) 0.0184(8) Uani 1 1 d .
C22 C 0.7099(3) 0.6141(2) 0.02884(9) 0.0209(8) Uani 1 1 d .
H22 H 0.6842 0.6707 0.0228 0.025 Uiso 1 1 calc R
C23 C 0.6560(3) 0.5364(3) 0.02232(9) 0.0254(9) Uani 1 1 d .
H23 H 0.5947 0.5415 0.0116 0.030 Uiso 1 1 calc R
C24 C 0.6916(3) 0.4519(3) 0.03141(9) 0.0259(9) Uani 1 1 d .
H24 H 0.6545 0.4003 0.0271 0.031 Uiso 1 1 calc R
C25 C 0.7833(3) 0.4442(3) 0.04709(9) 0.0249(9) Uani 1 1 d .
H25 H 0.8082 0.3874 0.0532 0.030 Uiso 1 1 calc R
C26 C 0.8373(3) 0.5213(2) 0.05347(9) 0.0222(9) Uani 1 1 d .
H26 H 0.8985 0.5157 0.0641 0.027 Uiso 1 1 calc R
C27 C 0.6635(3) 0.7043(2) 0.11400(9) 0.0184(8) Uani 1 1 d .
C28 C 0.7533(3) 0.6788(2) 0.12868(8) 0.0182(8) Uani 1 1 d .
C29 C 0.7738(3) 0.5859(3) 0.13109(9) 0.0272(9) Uani 1 1 d .
H29 H 0.8323 0.5667 0.1414 0.033 Uiso 1 1 calc R
C30 C 0.7081(3) 0.5231(3) 0.11836(9) 0.0301(10) Uani 1 1 d .
H30 H 0.7231 0.4615 0.1198 0.036 Uiso 1 1 calc R
C31 C 0.6197(3) 0.5495(3) 0.10339(9) 0.0262(9) Uani 1 1 d .
H31 H 0.5765 0.5056 0.0949 0.031 Uiso 1 1 calc R
C32 C 0.5948(3) 0.6415(3) 0.10087(9) 0.0223(9) Uani 1 1 d .
C33 C 0.8261(3) 0.7485(3) 0.14294(9) 0.0236(9) Uani 1 1 d .
H33 H 0.8139 0.8040 0.1302 0.028 Uiso 1 1 calc R
C34 C 0.8155(3) 0.7733(3) 0.17691(10) 0.0345(11) Uani 1 1 d .
H34A H 0.7541 0.7979 0.1770 0.052 Uiso 1 1 calc R
H34B H 0.8618 0.8177 0.1851 0.052 Uiso 1 1 calc R
H34C H 0.8238 0.7198 0.1900 0.052 Uiso 1 1 calc R
C35 C 0.9272(3) 0.7198(3) 0.14136(10) 0.0345(11) Uani 1 1 d .
H35A H 0.9448 0.6702 0.1558 0.052 Uiso 1 1 calc R
H35B H 0.9686 0.7703 0.1472 0.052 Uiso 1 1 calc R
H35C H 0.9315 0.7009 0.1201 0.052 Uiso 1 1 calc R
C36 C 0.4977(3) 0.6728(3) 0.08539(9) 0.0260(9) Uani 1 1 d .
H36 H 0.4764 0.7177 0.0996 0.031 Uiso 1 1 calc R
C37 C 0.4253(3) 0.5969(3) 0.08047(10) 0.0384(11) Uani 1 1 d .
H37A H 0.4408 0.5548 0.0649 0.058 Uiso 1 1 calc R
H37B H 0.3644 0.6223 0.0731 0.058 Uiso 1 1 calc R
H37C H 0.4249 0.5657 0.1002 0.058 Uiso 1 1 calc R
C38 C 0.4997(3) 0.7198(3) 0.05335(9) 0.0312(10) Uani 1 1 d .
H38A H 0.5454 0.7677 0.0562 0.047 Uiso 1 1 calc R
H38B H 0.4390 0.7449 0.0455 0.047 Uiso 1 1 calc R
H38C H 0.5158 0.6762 0.0384 0.047 Uiso 1 1 calc R
C39 C 0.7709(2) 1.0591(2) 0.07878(9) 0.0157(8) Uani 1 1 d .
C40 C 0.7746(2) 1.0928(2) 0.10968(9) 0.0195(8) Uani 1 1 d .
C41 C 0.7517(2) 1.1839(2) 0.11275(9) 0.0215(9) Uani 1 1 d .
H41 H 0.7527 1.2084 0.1329 0.026 Uiso 1 1 calc R
C42 C 0.7274(2) 1.2387(3) 0.08633(10) 0.0251(9) Uani 1 1 d .
H42 H 0.7109 1.2991 0.0889 0.030 Uiso 1 1 calc R
C43 C 0.7273(2) 1.2041(2) 0.05612(10) 0.0226(9) Uani 1 1 d .
H43 H 0.7121 1.2422 0.0386 0.027 Uiso 1 1 calc R
C44 C 0.7497(2) 1.1133(2) 0.05144(9) 0.0181(8) Uani 1 1 d .
C45 C 0.8025(3) 1.0321(3) 0.13863(9) 0.0224(9) Uani 1 1 d .
H45 H 0.7764 0.9716 0.1331 0.027 Uiso 1 1 calc R
C46 C 0.9094(3) 1.0218(3) 0.14667(10) 0.0299(10) Uani 1 1 d .
H46A H 0.9327 0.9970 0.1286 0.045 Uiso 1 1 calc R
H46B H 0.9251 0.9816 0.1645 0.045 Uiso 1 1 calc R
H46C H 0.9373 1.0803 0.1519 0.045 Uiso 1 1 calc R
C47 C 0.7642(3) 1.0639(3) 0.16820(9) 0.0337(10) Uani 1 1 d .
H47A H 0.7939 1.1200 0.1757 0.051 Uiso 1 1 calc R
H47B H 0.7769 1.0186 0.1846 0.051 Uiso 1 1 calc R
H47C H 0.6978 1.0732 0.1629 0.051 Uiso 1 1 calc R
C48 C 0.7498(3) 1.0750(3) 0.01822(9) 0.0210(8) Uani 1 1 d .
H48 H 0.8014 1.0311 0.0201 0.025 Uiso 1 1 calc R
C49 C 0.6616(3) 1.0231(3) 0.00591(11) 0.0407(12) Uani 1 1 d .
H49A H 0.6511 0.9781 0.0213 0.061 Uiso 1 1 calc R
H49B H 0.6680 0.9937 -0.0137 0.061 Uiso 1 1 calc R
H49C H 0.6095 1.0643 0.0023 0.061 Uiso 1 1 calc R
C50 C 0.7691(4) 1.1459(3) -0.00579(10) 0.0449(13) Uani 1 1 d .
H50A H 0.7775 1.1163 -0.0252 0.067 Uiso 1 1 calc R
H50B H 0.8248 1.1790 0.0027 0.067 Uiso 1 1 calc R
H50C H 0.7171 1.1872 -0.0100 0.067 Uiso 1 1 calc R
C51 C 0.1500(2) 0.5248(2) 0.11303(8) 0.0175(8) Uani 1 1 d .
H51 H 0.0925 0.5381 0.1006 0.021 Uiso 1 1 calc R
C52 C 0.2033(2) 0.6000(2) 0.12722(9) 0.0188(8) Uani 1 1 d .
C53 C 0.1671(3) 0.6874(3) 0.11884(10) 0.0276(10) Uani 1 1 d .
H53 H 0.1094 0.6931 0.1056 0.033 Uiso 1 1 calc R
C54 C 0.2158(3) 0.7637(3) 0.12991(11) 0.0352(11) Uani 1 1 d .
H54 H 0.1917 0.8213 0.1244 0.042 Uiso 1 1 calc R
C55 C 0.3020(3) 0.7537(3) 0.14953(10) 0.0294(10) Uani 1 1 d .
H55 H 0.3356 0.8058 0.1566 0.035 Uiso 1 1 calc R
C56 C 0.3404(3) 0.6695(2) 0.15915(8) 0.0193(8) Uani 1 1 d .
C57 C 0.2900(2) 0.5894(2) 0.14774(8) 0.0167(8) Uani 1 1 d .
C58 C 0.4347(3) 0.6679(2) 0.17967(8) 0.0177(8) Uani 1 1 d .
C59 C 0.5059(3) 0.6106(2) 0.17361(9) 0.0194(8) Uani 1 1 d .
H59 H 0.4927 0.5655 0.1582 0.023 Uiso 1 1 calc R
C60 C 0.5961(3) 0.6196(3) 0.19004(9) 0.0219(9) Uani 1 1 d .
H60 H 0.6432 0.5811 0.1855 0.026 Uiso 1 1 calc R
C61 C 0.6166(3) 0.6856(3) 0.21324(9) 0.0225(9) Uani 1 1 d .
H61 H 0.6775 0.6923 0.2241 0.027 Uiso 1 1 calc R
C62 C 0.5460(3) 0.7417(3) 0.22034(8) 0.0227(9) Uani 1 1 d .
H62 H 0.5592 0.7856 0.2362 0.027 Uiso 1 1 calc R
C63 C 0.4562(3) 0.7323(2) 0.20376(8) 0.0198(8) Uani 1 1 d .
H63 H 0.4089 0.7698 0.2088 0.024 Uiso 1 1 calc R
C64 C 0.3243(2) 0.2652(2) 0.19400(8) 0.0151(8) Uani 1 1 d .
H64 H 0.3492 0.2516 0.2150 0.018 Uiso 1 1 calc R
C65 C 0.2708(2) 0.1952(2) 0.17616(8) 0.0159(8) Uani 1 1 d .
C66 C 0.2524(3) 0.1149(2) 0.19192(9) 0.0215(8) Uani 1 1 d .
H66 H 0.2698 0.1110 0.2139 0.026 Uiso 1 1 calc R
C67 C 0.2097(3) 0.0428(3) 0.17556(9) 0.0251(9) Uani 1 1 d .
H67 H 0.1958 -0.0094 0.1862 0.030 Uiso 1 1 calc R
C68 C 0.1869(3) 0.0490(3) 0.14244(9) 0.0213(9) Uani 1 1 d .
H68 H 0.1595 -0.0012 0.1313 0.026 Uiso 1 1 calc R
C69 C 0.2032(2) 0.1261(2) 0.12536(8) 0.0161(8) Uani 1 1 d .
C70 C 0.2421(2) 0.2041(2) 0.14290(8) 0.0157(8) Uani 1 1 d .
C71 C 0.1814(3) 0.1256(2) 0.09011(9) 0.0192(8) Uani 1 1 d .
C72 C 0.2436(3) 0.1614(2) 0.07176(8) 0.0197(8) Uani 1 1 d .
H72 H 0.2988 0.1887 0.0817 0.024 Uiso 1 1 calc R
C73 C 0.2243(3) 0.1569(3) 0.03880(9) 0.0247(9) Uani 1 1 d .
H73 H 0.2666 0.1812 0.0269 0.030 Uiso 1 1 calc R
C74 C 0.1428(3) 0.1167(3) 0.02351(9) 0.0274(9) Uani 1 1 d .
H74 H 0.1296 0.1145 0.0014 0.033 Uiso 1 1 calc R
C75 C 0.0806(3) 0.0794(3) 0.04162(9) 0.0272(9) Uani 1 1 d .
H75 H 0.0261 0.0511 0.0317 0.033 Uiso 1 1 calc R
C76 C 0.1003(3) 0.0848(3) 0.07441(9) 0.0235(9) Uani 1 1 d .
H76 H 0.0580 0.0603 0.0863 0.028 Uiso 1 1 calc R
C77 C 0.4069(2) 0.3983(2) 0.20687(8) 0.0149(8) Uani 1 1 d .
C78 C 0.5028(3) 0.3832(2) 0.20818(8) 0.0178(8) Uani 1 1 d .
C79 C 0.5638(3) 0.4291(3) 0.23177(9) 0.0218(9) Uani 1 1 d .
H79 H 0.6280 0.4208 0.2333 0.026 Uiso 1 1 calc R
C80 C 0.5301(3) 0.4864(3) 0.25269(8) 0.0256(9) Uani 1 1 d .
H80 H 0.5718 0.5161 0.2683 0.031 Uiso 1 1 calc R
C81 C 0.4352(3) 0.5005(2) 0.25072(8) 0.0218(9) Uani 1 1 d .
H81 H 0.4137 0.5397 0.2650 0.026 Uiso 1 1 calc R
C82 C 0.3713(3) 0.4571(2) 0.22773(8) 0.0178(8) Uani 1 1 d .
C83 C 0.5408(3) 0.3178(2) 0.18577(9) 0.0201(8) Uani 1 1 d .
H83 H 0.4885 0.3005 0.1691 0.024 Uiso 1 1 calc R
C84 C 0.5777(3) 0.2314(3) 0.20324(11) 0.0381(11) Uani 1 1 d .
H84A H 0.6309 0.2460 0.2191 0.057 Uiso 1 1 calc R
H84B H 0.5960 0.1888 0.1883 0.057 Uiso 1 1 calc R
H84C H 0.5295 0.2050 0.2133 0.057 Uiso 1 1 calc R
C85 C 0.6157(3) 0.3624(3) 0.16940(10) 0.0318(10) Uani 1 1 d .
H85A H 0.5905 0.4162 0.1584 0.048 Uiso 1 1 calc R
H85B H 0.6349 0.3206 0.1544 0.048 Uiso 1 1 calc R
H85C H 0.6688 0.3784 0.1851 0.048 Uiso 1 1 calc R
C86 C 0.2666(3) 0.4694(3) 0.22610(9) 0.0218(9) Uani 1 1 d .
H86 H 0.2361 0.4533 0.2045 0.026 Uiso 1 1 calc R
C87 C 0.2301(3) 0.4041(3) 0.24932(10) 0.0315(10) Uani 1 1 d .
H87A H 0.2416 0.3425 0.2436 0.047 Uiso 1 1 calc R
H87B H 0.1641 0.4131 0.2484 0.047 Uiso 1 1 calc R
H87C H 0.2620 0.4158 0.2706 0.047 Uiso 1 1 calc R
C88 C 0.2393(3) 0.5674(3) 0.23245(11) 0.0362(11) Uani 1 1 d .
H88A H 0.2625 0.5827 0.2542 0.054 Uiso 1 1 calc R
H88B H 0.1724 0.5731 0.2284 0.054 Uiso 1 1 calc R
H88C H 0.2660 0.6078 0.2187 0.054 Uiso 1 1 calc R
C89 C 0.1052(2) 0.3781(2) 0.09804(9) 0.0197(8) Uani 1 1 d .
C90 C 0.1031(3) 0.3652(3) 0.06572(9) 0.0236(9) Uani 1 1 d .
C91 C 0.0309(3) 0.3087(3) 0.05006(10) 0.0305(10) Uani 1 1 d .
H91 H 0.0259 0.2995 0.0282 0.037 Uiso 1 1 calc R
C92 C -0.0317(3) 0.2675(3) 0.06604(11) 0.0361(11) Uani 1 1 d .
H92 H -0.0785 0.2307 0.0551 0.043 Uiso 1 1 calc R
C93 C -0.0259(3) 0.2799(3) 0.09821(11) 0.0298(10) Uani 1 1 d .
H93 H -0.0686 0.2507 0.1089 0.036 Uiso 1 1 calc R
C94 C 0.0427(2) 0.3353(3) 0.11518(9) 0.0218(9) Uani 1 1 d .
C95 C 0.1700(3) 0.4056(3) 0.04542(9) 0.0255(9) Uani 1 1 d .
H95 H 0.1666 0.3654 0.0269 0.031 Uiso 1 1 calc R
C96 C 0.1383(3) 0.4992(3) 0.03204(10) 0.0356(11) Uani 1 1 d .
H96A H 0.0740 0.4961 0.0219 0.053 Uiso 1 1 calc R
H96B H 0.1766 0.5175 0.0168 0.053 Uiso 1 1 calc R
H96C H 0.1444 0.5427 0.0491 0.053 Uiso 1 1 calc R
C97 C 0.2724(3) 0.4070(3) 0.06082(9) 0.0256(9) Uani 1 1 d .
H97A H 0.2827 0.4554 0.0761 0.038 Uiso 1 1 calc R
H97B H 0.3108 0.4166 0.0448 0.038 Uiso 1 1 calc R
H97C H 0.2886 0.3500 0.0713 0.038 Uiso 1 1 calc R
C98 C 0.0457(3) 0.3519(3) 0.15037(10) 0.0273(10) Uani 1 1 d .
H98 H 0.1103 0.3686 0.1593 0.033 Uiso 1 1 calc R
C99 C 0.0204(3) 0.2689(3) 0.16873(11) 0.0376(11) Uani 1 1 d .
H99A H -0.0450 0.2554 0.1625 0.056 Uiso 1 1 calc R
H99B H 0.0333 0.2813 0.1912 0.056 Uiso 1 1 calc R
H99C H 0.0569 0.2176 0.1641 0.056 Uiso 1 1 calc R
C100 C -0.0165(4) 0.4329(3) 0.15551(12) 0.0491(14) Uani 1 1 d .
H10A H 0.0027 0.4853 0.1448 0.074 Uiso 1 1 calc R
H10B H -0.0108 0.4453 0.1779 0.074 Uiso 1 1 calc R
H10C H -0.0806 0.4188 0.1470 0.074 Uiso 1 1 calc R
C101 C 0.1275(9) 0.887(2) 0.2619(3) 0.117(7) Uiso 0.85(6) 1 d P
C102 C 0.0737(7) 0.9560(7) 0.2492(3) 0.098(6) Uiso 0.90(4) 1 d P
C103 C 0.0593(7) 1.1288(8) 0.2476(3) 0.141(6) Uiso 1.00(3) 1 d .
C104 C 0.1213(6) 0.7892(6) 0.2090(2) 0.111(4) Uiso 1.00(2) 1 d .
C105 C 0.1106(13) 0.7909(13) 0.2486(4) 0.111(9) Uiso 0.59(3) 1 d P
C106 C 0.127(2) 0.849(4) 0.2621(7) 0.037(18) Uiso 0.20(7) 1 d P
C107 C 0.043(2) 0.937(2) 0.2254(10) 0.128(17) Uiso 0.33(3) 1 d P
C108 C 0.0201(18) 1.0395(19) 0.2298(6) 0.058(11) Uiso 0.218(17) 1 d P
C109 C 0.1001(9) 1.0580(10) 0.2627(2) 0.099(6) Uiso 0.82(3) 1 d P
C110 C 0.1480(16) 1.0068(15) 0.2642(4) 0.112(10) Uiso 0.54(3) 1 d P
C111 C 0.1729(12) 0.8233(11) 0.2406(4) 0.095(8) Uiso 0.55(3) 1 d P

loop_
_atom_site_aniso_label
_atom_site_aniso_U_11
_atom_site_aniso_U_22
_atom_site_aniso_U_33
_atom_site_aniso_U_23
_atom_site_aniso_U_13
_atom_site_aniso_U_12
Ni1 0.0150(2) 0.0090(2) 0.0205(3) 0.00169(19) 0.00734(19) -0.00005(19)
Ni2 0.0153(2) 0.0108(2) 0.0141(2) 0.00014(18) 0.00009(18) -0.00100(19)
N1 0.0148(16) 0.0109(16) 0.0193(16) 0.0004(12) 0.0037(13) -0.0018(12)
N2 0.0152(16) 0.0105(16) 0.0162(16) -0.0010(12) 0.0056(12) -0.0023(12)
N3 0.0141(16) 0.0179(17) 0.0149(16) -0.0010(13) 0.0026(12) -0.0009(13)
N4 0.0119(15) 0.0154(16) 0.0133(15) -0.0005(12) 0.0016(12) 0.0022(12)
O1 0.0150(13) 0.0135(13) 0.0182(13) 0.0015(10) 0.0068(10) 0.0020(10)
O2 0.0176(14) 0.0126(13) 0.0245(14) 0.0011(11) 0.0085(11) 0.0005(11)
O3 0.0184(13) 0.0142(13) 0.0156(13) 0.0002(10) 0.0008(10) -0.0044(11)
O4 0.0195(13) 0.0096(13) 0.0172(13) -0.0005(10) -0.0004(10) -0.0015(10)
C1 0.018(2) 0.018(2) 0.020(2) 0.0028(16) 0.0033(16) -0.0038(16)
C2 0.0161(19) 0.018(2) 0.020(2) 0.0000(16) 0.0014(15) 0.0004(16)
C3 0.020(2) 0.024(2) 0.023(2) 0.0028(17) 0.0086(16) -0.0004(17)
C4 0.027(2) 0.027(2) 0.027(2) 0.0039(18) 0.0163(18) 0.0076(18)
C5 0.022(2) 0.021(2) 0.028(2) 0.0016(17) 0.0079(17) 0.0056(17)
C6 0.0131(18) 0.016(2) 0.021(2) 0.0003(15) 0.0021(15) 0.0010(15)
C7 0.0158(19) 0.0144(19) 0.020(2) -0.0016(15) 0.0005(15) -0.0036(15)
C8 0.0098(18) 0.0144(19) 0.025(2) 0.0005(15) 0.0047(15) 0.0026(14)
C9 0.016(2) 0.020(2) 0.026(2) 0.0006(17) 0.0037(16) 0.0006(16)
C10 0.019(2) 0.011(2) 0.038(2) 0.0013(17) 0.0046(17) -0.0007(16)
C11 0.016(2) 0.020(2) 0.031(2) 0.0117(17) 0.0002(17) 0.0029(16)
C12 0.020(2) 0.028(2) 0.023(2) 0.0008(17) 0.0018(16) 0.0022(17)
C13 0.0174(19) 0.016(2) 0.027(2) 0.0005(16) 0.0060(16) 0.0010(16)
C14 0.0139(18) 0.019(2) 0.0117(18) 0.0018(15) 0.0042(14) -0.0036(15)
C15 0.0141(18) 0.0151(19) 0.0137(18) 0.0011(14) 0.0040(14) -0.0010(15)
C16 0.0146(19) 0.017(2) 0.0194(19) 0.0022(16) 0.0005(15) -0.0005(16)
C17 0.0129(19) 0.023(2) 0.023(2) -0.0015(16) 0.0047(16) 0.0018(16)
C18 0.024(2) 0.019(2) 0.0167(19) 0.0010(16) 0.0039(16) 0.0052(16)
C19 0.0133(19) 0.016(2) 0.0173(19) 0.0017(15) 0.0025(15) 0.0058(15)
C20 0.0170(19) 0.019(2) 0.0091(17) 0.0030(14) 0.0028(14) -0.0001(15)
C21 0.022(2) 0.016(2) 0.0182(19) -0.0018(16) 0.0070(16) 0.0014(16)
C22 0.024(2) 0.013(2) 0.026(2) 0.0004(16) 0.0058(16) 0.0016(16)
C23 0.020(2) 0.022(2) 0.035(2) 0.0000(18) 0.0039(17) -0.0032(17)
C24 0.031(2) 0.017(2) 0.032(2) -0.0022(17) 0.0122(19) -0.0049(18)
C25 0.034(2) 0.014(2) 0.030(2) 0.0020(17) 0.0146(19) 0.0048(17)
C26 0.024(2) 0.019(2) 0.024(2) 0.0038(16) 0.0061(17) 0.0076(17)
C27 0.022(2) 0.0129(19) 0.022(2) 0.0039(15) 0.0097(16) -0.0012(16)
C28 0.025(2) 0.014(2) 0.0181(19) 0.0052(15) 0.0101(16) 0.0034(16)
C29 0.030(2) 0.023(2) 0.028(2) 0.0099(18) 0.0045(18) 0.0119(19)
C30 0.048(3) 0.018(2) 0.027(2) 0.0047(18) 0.017(2) 0.002(2)
C31 0.038(3) 0.017(2) 0.025(2) -0.0004(17) 0.0100(19) -0.0106(18)
C32 0.031(2) 0.017(2) 0.021(2) 0.0019(16) 0.0118(17) -0.0065(17)
C33 0.019(2) 0.024(2) 0.028(2) 0.0063(17) 0.0013(17) 0.0042(17)
C34 0.031(2) 0.040(3) 0.031(2) -0.003(2) 0.0020(19) -0.006(2)
C35 0.026(2) 0.042(3) 0.034(3) 0.002(2) 0.0039(19) 0.007(2)
C36 0.029(2) 0.022(2) 0.030(2) -0.0030(18) 0.0108(18) -0.0099(18)
C37 0.041(3) 0.039(3) 0.034(3) 0.000(2) 0.005(2) -0.020(2)
C38 0.026(2) 0.037(3) 0.030(2) 0.006(2) 0.0024(18) -0.005(2)
C39 0.0140(19) 0.0085(18) 0.026(2) -0.0024(15) 0.0090(15) 0.0011(14)
C40 0.0135(19) 0.017(2) 0.029(2) 0.0028(16) 0.0087(16) -0.0027(15)
C41 0.015(2) 0.020(2) 0.031(2) -0.0080(17) 0.0096(17) -0.0028(16)
C42 0.016(2) 0.010(2) 0.050(3) -0.0016(18) 0.0100(19) -0.0012(16)
C43 0.017(2) 0.015(2) 0.037(2) 0.0056(17) 0.0081(17) -0.0005(16)
C44 0.0107(18) 0.015(2) 0.029(2) 0.0010(16) 0.0050(15) -0.0005(15)
C45 0.024(2) 0.015(2) 0.029(2) -0.0057(16) 0.0084(17) -0.0034(16)
C46 0.034(2) 0.029(2) 0.027(2) 0.0024(18) 0.0036(19) -0.0012(19)
C47 0.043(3) 0.035(3) 0.025(2) -0.0003(19) 0.012(2) -0.003(2)
C48 0.021(2) 0.017(2) 0.026(2) 0.0056(16) 0.0074(16) 0.0063(16)
C49 0.037(3) 0.048(3) 0.038(3) -0.019(2) 0.012(2) -0.008(2)
C50 0.070(4) 0.039(3) 0.024(2) 0.005(2) 0.004(2) -0.020(3)
C51 0.0146(19) 0.023(2) 0.0147(19) 0.0023(15) 0.0026(15) -0.0002(16)
C52 0.020(2) 0.014(2) 0.022(2) 0.0000(16) 0.0021(16) -0.0017(16)
C53 0.024(2) 0.020(2) 0.033(2) 0.0041(18) -0.0113(18) 0.0000(18)
C54 0.036(3) 0.015(2) 0.050(3) 0.007(2) -0.007(2) 0.0044(19)
C55 0.029(2) 0.014(2) 0.041(3) -0.0010(18) -0.0062(19) -0.0059(18)
C56 0.024(2) 0.017(2) 0.0170(19) 0.0013(16) 0.0041(16) -0.0005(16)
C57 0.0186(19) 0.014(2) 0.0179(19) 0.0025(15) 0.0045(15) 0.0006(15)
C58 0.023(2) 0.015(2) 0.0149(19) 0.0038(15) 0.0034(15) -0.0061(16)
C59 0.027(2) 0.0110(19) 0.021(2) -0.0017(15) 0.0065(16) -0.0060(16)
C60 0.027(2) 0.019(2) 0.020(2) -0.0017(16) 0.0078(17) -0.0028(17)
C61 0.023(2) 0.022(2) 0.021(2) 0.0035(17) -0.0014(16) -0.0075(17)
C62 0.038(2) 0.018(2) 0.0107(19) -0.0021(15) 0.0021(17) -0.0061(18)
C63 0.025(2) 0.017(2) 0.019(2) 0.0012(16) 0.0052(16) 0.0012(16)
C64 0.0168(19) 0.019(2) 0.0105(18) 0.0027(15) 0.0053(14) 0.0006(15)
C65 0.0173(19) 0.0117(19) 0.0182(19) -0.0010(15) 0.0012(15) 0.0017(15)
C66 0.027(2) 0.017(2) 0.022(2) 0.0004(16) 0.0053(16) 0.0004(17)
C67 0.028(2) 0.018(2) 0.030(2) 0.0048(17) 0.0066(18) -0.0013(17)
C68 0.021(2) 0.014(2) 0.028(2) -0.0059(16) 0.0030(17) -0.0020(16)
C69 0.0134(18) 0.0119(19) 0.023(2) -0.0017(15) 0.0039(15) 0.0001(15)
C70 0.0088(18) 0.018(2) 0.021(2) 0.0000(16) 0.0040(15) 0.0015(15)
C71 0.022(2) 0.0116(19) 0.025(2) -0.0031(16) 0.0061(16) -0.0007(16)
C72 0.018(2) 0.020(2) 0.021(2) -0.0075(16) 0.0033(16) -0.0010(16)
C73 0.025(2) 0.025(2) 0.028(2) -0.0004(18) 0.0137(18) 0.0035(18)
C74 0.038(2) 0.024(2) 0.020(2) -0.0056(17) 0.0034(18) 0.0037(19)
C75 0.033(2) 0.021(2) 0.025(2) -0.0071(17) -0.0013(18) -0.0102(18)
C76 0.027(2) 0.021(2) 0.023(2) -0.0005(17) 0.0042(17) -0.0110(17)
C77 0.021(2) 0.0099(18) 0.0129(18) 0.0010(14) 0.0017(15) -0.0018(15)
C78 0.023(2) 0.0128(19) 0.0175(19) 0.0038(15) 0.0041(15) -0.0030(16)
C79 0.020(2) 0.025(2) 0.020(2) 0.0040(17) 0.0012(16) -0.0055(17)
C80 0.036(2) 0.027(2) 0.0118(19) -0.0042(16) -0.0025(17) -0.0143(19)
C81 0.038(2) 0.016(2) 0.0125(19) -0.0052(15) 0.0060(17) -0.0052(17)
C82 0.025(2) 0.016(2) 0.0127(18) 0.0039(15) 0.0053(15) -0.0022(16)
C83 0.019(2) 0.019(2) 0.021(2) -0.0042(16) 0.0017(16) 0.0008(16)
C84 0.044(3) 0.029(3) 0.044(3) 0.005(2) 0.016(2) 0.009(2)
C85 0.031(2) 0.034(3) 0.033(2) -0.007(2) 0.0134(19) -0.004(2)
C86 0.027(2) 0.021(2) 0.018(2) -0.0022(16) 0.0079(16) 0.0026(17)
C87 0.033(2) 0.026(2) 0.040(3) 0.002(2) 0.017(2) 0.0009(19)
C88 0.046(3) 0.027(3) 0.040(3) 0.002(2) 0.019(2) 0.013(2)
C89 0.0118(18) 0.017(2) 0.029(2) -0.0046(16) -0.0004(16) 0.0020(15)
C90 0.016(2) 0.025(2) 0.028(2) -0.0026(17) -0.0028(16) 0.0081(17)
C91 0.022(2) 0.032(3) 0.033(2) -0.0113(19) -0.0080(18) 0.0047(19)
C92 0.012(2) 0.033(3) 0.058(3) -0.009(2) -0.009(2) -0.0031(19)
C93 0.016(2) 0.022(2) 0.051(3) 0.002(2) 0.0050(19) -0.0023(17)
C94 0.0141(19) 0.019(2) 0.033(2) -0.0028(17) 0.0049(17) 0.0023(16)
C95 0.028(2) 0.030(2) 0.019(2) -0.0029(17) 0.0043(17) 0.0074(18)
C96 0.037(3) 0.036(3) 0.034(3) 0.006(2) 0.009(2) 0.014(2)
C97 0.026(2) 0.025(2) 0.027(2) 0.0029(17) 0.0059(17) -0.0012(18)
C98 0.025(2) 0.023(2) 0.037(3) 0.0027(18) 0.0155(19) -0.0032(18)
C99 0.036(3) 0.030(3) 0.052(3) 0.009(2) 0.020(2) 0.003(2)
C100 0.067(4) 0.028(3) 0.063(4) 0.006(2) 0.043(3) 0.010(2)

loop_
_atom_type_symbol
_atom_type_description
_atom_type_scat_dispersion_real
_atom_type_scat_dispersion_imag
_atom_type_scat_source
C C 0.0033 0.0016 'International Tables Vol C Tables 4.2.6.8 and 6.1.1.4'
H H 0.0000 0.0000 'International Tables Vol C Tables 4.2.6.8 and 6.1.1.4'
N N 0.0061 0.0033 'International Tables Vol C Tables 4.2.6.8 and 6.1.1.4'
O O 0.0106 0.0060 'International Tables Vol C Tables 4.2.6.8 and 6.1.1.4'
Ni Ni 0.3393 1.1124 'International Tables Vol C Tables 4.2.6.8 and 6.1.1.4'

loop_
_geom_angle_atom_site_label_1
_geom_angle_atom_site_label_2
_geom_angle_atom_site_label_3
_geom_angle
O1 Ni1 O2 160.35(11)
O1 Ni1 N2 90.70(11)
O2 Ni1 N2 93.72(11)
O1 Ni1 N1 93.51(11)
O2 Ni1 N1 90.91(12)
N2 Ni1 N1 153.89(12)
O4 Ni2 O3 165.01(11)
O4 Ni2 N3 94.76(12)
O3 Ni2 N3 88.92(12)
O4 Ni2 N4 90.00(11)
O3 Ni2 N4 91.66(11)
N3 Ni2 N4 159.27(12)
C1 N1 C27 115.3(3)
C1 N1 Ni1 122.7(2)
C27 N1 Ni1 121.4(2)
C14 N2 C39 116.5(3)
C14 N2 Ni1 123.2(2)
C39 N2 Ni1 119.6(2)
C51 N3 C89 114.5(3)
C51 N3 Ni2 123.7(2)
C89 N3 Ni2 120.9(2)
C64 N4 C77 114.1(3)
C64 N4 Ni2 122.1(2)
C77 N4 Ni2 123.4(2)
C7 O1 Ni1 128.9(2)
C20 O2 Ni1 129.4(2)
C70 O3 Ni2 127.8(2)
C57 O4 Ni2 129.0(2)
N1 C1 C2 126.7(3)
C3 C2 C7 120.4(3)
C3 C2 C1 117.9(3)
C7 C2 C1 121.6(3)
C4 C3 C2 120.4(4)
C3 C4 C5 119.5(3)
C6 C5 C4 122.7(4)
C5 C6 C7 118.3(3)
C5 C6 C8 118.3(3)
C7 C6 C8 123.3(3)
O1 C7 C2 121.8(3)
O1 C7 C6 119.8(3)
C2 C7 C6 118.5(3)
C13 C8 C9 117.5(3)
C13 C8 C6 122.1(3)
C9 C8 C6 120.3(3)
C10 C9 C8 121.6(4)
C9 C10 C11 119.8(4)
C12 C11 C10 119.5(4)
C13 C12 C11 121.2(4)
C12 C13 C8 120.4(4)
N2 C14 C15 127.1(3)
C16 C15 C20 120.6(3)
C16 C15 C14 118.3(3)
C20 C15 C14 120.9(3)
C17 C16 C15 120.8(3)
C16 C17 C18 118.6(3)
C19 C18 C17 123.1(3)
C18 C19 C20 118.8(3)
C18 C19 C21 118.9(3)
C20 C19 C21 122.3(3)
O2 C20 C15 122.6(3)
O2 C20 C19 119.6(3)
C15 C20 C19 117.8(3)
C22 C21 C26 117.7(3)
C22 C21 C19 121.6(3)
C26 C21 C19 120.6(3)
C23 C22 C21 120.4(4)
C24 C23 C22 121.1(4)
C23 C24 C25 119.5(4)
C26 C25 C24 119.6(4)
C25 C26 C21 121.7(4)
C28 C27 C32 123.2(3)
C28 C27 N1 118.6(3)
C32 C27 N1 118.2(3)
C29 C28 C27 117.8(4)
C29 C28 C33 120.3(3)
C27 C28 C33 121.9(3)
C30 C29 C28 120.3(4)
C29 C30 C31 121.3(4)
C30 C31 C32 120.9(4)
C31 C32 C27 116.6(4)
C31 C32 C36 122.3(3)
C27 C32 C36 121.1(3)
C28 C33 C34 111.5(3)
C28 C33 C35 113.5(3)
C34 C33 C35 110.8(3)
C32 C36 C37 113.8(3)
C32 C36 C38 111.7(3)
C37 C36 C38 108.8(3)
C40 C39 C44 123.3(3)
C40 C39 N2 118.2(3)
C44 C39 N2 118.4(3)
C41 C40 C39 117.2(3)
C41 C40 C45 121.6(3)
C39 C40 C45 121.2(3)
C42 C41 C40 121.2(4)
C41 C42 C43 120.3(4)
C42 C43 C44 121.3(4)
C43 C44 C39 116.7(3)
C43 C44 C48 121.5(3)
C39 C44 C48 121.8(3)
C40 C45 C47 113.8(3)
C40 C45 C46 111.1(3)
C47 C45 C46 109.6(3)
C49 C48 C50 110.7(4)
C49 C48 C44 112.3(3)
C50 C48 C44 113.6(3)
N3 C51 C52 126.7(3)
C53 C52 C57 120.7(3)
C53 C52 C51 116.6(3)
C57 C52 C51 122.7(3)
C54 C53 C52 120.8(4)
C53 C54 C55 118.7(4)
C56 C55 C54 123.2(4)
C55 C56 C57 118.5(3)
C55 C56 C58 117.9(3)
C57 C56 C58 123.5(3)
O4 C57 C52 122.0(3)
O4 C57 C56 119.8(3)
C52 C57 C56 118.1(3)
C59 C58 C63 117.9(3)
C59 C58 C56 122.4(3)
C63 C58 C56 119.4(3)
C60 C59 C58 121.1(3)
C61 C60 C59 120.1(4)
C62 C61 C60 119.8(4)
C63 C62 C61 119.7(3)
C62 C63 C58 121.4(4)
N4 C64 C65 127.1(3)
C66 C65 C70 120.6(3)
C66 C65 C64 118.7(3)
C70 C65 C64 120.5(3)
C67 C66 C65 121.1(4)
C66 C67 C68 118.5(4)
C69 C68 C67 123.4(3)
C68 C69 C70 117.9(3)
C68 C69 C71 120.1(3)
C70 C69 C71 122.1(3)
O3 C70 C65 121.9(3)
O3 C70 C69 120.0(3)
C65 C70 C69 118.2(3)
C76 C71 C72 117.9(3)
C76 C71 C69 120.8(3)
C72 C71 C69 121.2(3)
C73 C72 C71 120.7(3)
C74 C73 C72 120.7(4)
C73 C74 C75 119.2(4)
C76 C75 C74 119.7(4)
C75 C76 C71 121.9(4)
C82 C77 C78 122.8(3)
C82 C77 N4 118.9(3)
C78 C77 N4 118.1(3)
C79 C78 C77 117.2(3)
C79 C78 C83 120.4(3)
C77 C78 C83 122.4(3)
C80 C79 C78 120.9(4)
C79 C80 C81 120.7(3)
C80 C81 C82 121.1(3)
C81 C82 C77 117.3(3)
C81 C82 C86 121.5(3)
C77 C82 C86 121.1(3)
C78 C83 C84 110.8(3)
C78 C83 C85 111.9(3)
C84 C83 C85 111.2(3)
C82 C86 C88 112.9(3)
C82 C86 C87 110.1(3)
C88 C86 C87 110.4(3)
C90 C89 C94 123.1(3)
C90 C89 N3 119.9(3)
C94 C89 N3 117.0(3)
C89 C90 C91 116.2(4)
C89 C90 C95 126.9(3)
C91 C90 C95 116.8(4)
C92 C91 C90 121.8(4)
C91 C92 C93 120.3(4)
C92 C93 C94 121.2(4)
C93 C94 C89 117.3(4)
C93 C94 C98 120.7(4)
C89 C94 C98 121.9(3)
C90 C95 C97 115.3(3)
C90 C95 C96 112.5(3)
C97 C95 C96 111.0(3)
C94 C98 C99 114.1(3)
C94 C98 C100 110.3(4)
C99 C98 C100 110.6(3)
C106 C101 C102 139(4)
C106 C101 C111 53(4)
C102 C101 C111 120.4(13)
C106 C101 C105 23(4)
C102 C101 C105 120.4(14)
C111 C101 C105 43.0(10)
C106 C101 C110 171(4)
C102 C101 C110 49.8(14)
C111 C101 C110 123.6(15)
C105 C101 C110 161.4(13)
C106 C101 C107 112(4)
C102 C101 C107 31.7(10)
C111 C101 C107 91.8(14)
C105 C101 C107 90.6(15)
C110 C101 C107 75.5(17)
C107 C102 C101 108(2)
C107 C102 C110 138(2)
C101 C102 C110 82.3(16)
C107 C102 C108 68.1(19)
C101 C102 C108 170.7(14)
C110 C102 C108 95.6(15)
C107 C102 C109 128(2)
C101 C102 C109 117.9(15)
C110 C102 C109 38.5(9)
C108 C102 C109 62.8(12)
C107 C102 C106 98(2)
C101 C102 C106 11.9(13)
C110 C102 C106 94.2(18)
C108 C102 C106 166.4(17)
C109 C102 C106 129.5(16)
C109 C103 C108 70.9(12)
C111 C104 C105 40.0(7)
C106 C105 C111 73(2)
C106 C105 C101 12(2)
C111 C105 C101 68.4(14)
C106 C105 C104 121(3)
C111 C105 C104 60.0(11)
C101 C105 C104 110.0(13)
C101 C106 C105 145(6)
C101 C106 C111 106(5)
C105 C106 C111 57(2)
C101 C106 C102 29(3)
C105 C106 C102 120(3)
C111 C106 C102 107(3)
C102 C107 C108 72(2)
C102 C107 C101 40.8(16)
C108 C107 C101 113(3)
C107 C108 C103 143(2)
C107 C108 C102 39.5(15)
C103 C108 C102 106.5(17)
C107 C108 C109 97(2)
C103 C108 C109 47.3(9)
C102 C108 C109 59.2(12)
C110 C109 C103 149.6(16)
C110 C109 C102 57.2(13)
C103 C109 C102 119.8(10)
C110 C109 C108 107.3(17)
C103 C109 C108 61.8(11)
C102 C109 C108 57.9(11)
C109 C110 C102 84.3(17)
C109 C110 C101 128.3(18)
C102 C110 C101 47.9(8)
C105 C111 C106 51(2)
C105 C111 C104 80.0(13)
C106 C111 C104 119.7(19)
C105 C111 C101 68.5(17)
C106 C111 C101 20.8(18)
C104 C111 C101 122.3(12)

loop_
_geom_bond_atom_site_label_1
_geom_bond_atom_site_label_2
_geom_bond_distance
Ni1 O1 1.841(2)
Ni1 O2 1.843(2)
Ni1 N2 1.895(3)
Ni1 N1 1.894(3)
Ni2 O4 1.849(2)
Ni2 O3 1.853(2)
Ni2 N3 1.897(3)
Ni2 N4 1.908(3)
N1 C1 1.299(4)
N1 C27 1.452(4)
N2 C14 1.299(4)
N2 C39 1.451(4)
N3 C51 1.293(4)
N3 C89 1.455(4)
N4 C64 1.294(4)
N4 C77 1.458(4)
O1 C7 1.308(4)
O2 C20 1.300(4)
O3 C70 1.307(4)
O4 C57 1.316(4)
C1 C2 1.427(5)
C2 C3 1.412(5)
C2 C7 1.416(5)
C3 C4 1.364(5)
C4 C5 1.391(5)
C5 C6 1.391(5)
C6 C7 1.428(5)
C6 C8 1.484(5)
C8 C13 1.398(5)
C8 C9 1.404(5)
C9 C10 1.378(5)
C10 C11 1.382(5)
C11 C12 1.377(5)
C12 C13 1.382(5)
C14 C15 1.424(5)
C15 C16 1.407(5)
C15 C20 1.424(5)
C16 C17 1.369(5)
C17 C18 1.398(5)
C18 C19 1.381(5)
C19 C20 1.429(5)
C19 C21 1.490(5)
C21 C22 1.393(5)
C21 C26 1.402(5)
C22 C23 1.385(5)
C23 C24 1.376(5)
C24 C25 1.389(5)
C25 C26 1.377(5)
C27 C28 1.397(5)
C27 C32 1.403(5)
C28 C29 1.397(5)
C28 C33 1.523(5)
C29 C30 1.372(6)
C30 C31 1.387(6)
C31 C32 1.399(5)
C32 C36 1.521(5)
C33 C34 1.525(5)
C33 C35 1.535(5)
C36 C37 1.521(5)
C36 C38 1.534(5)
C39 C40 1.399(5)
C39 C44 1.402(5)
C40 C41 1.392(5)
C40 C45 1.522(5)
C41 C42 1.380(5)
C42 C43 1.383(5)
C43 C44 1.396(5)
C44 C48 1.523(5)
C45 C47 1.531(5)
C45 C46 1.537(5)
C48 C49 1.505(5)
C48 C50 1.518(5)
C51 C52 1.424(5)
C52 C53 1.411(5)
C52 C57 1.414(5)
C53 C54 1.367(5)
C54 C55 1.390(6)
C55 C56 1.391(5)
C56 C57 1.426(5)
C56 C58 1.494(5)
C58 C59 1.388(5)
C58 C63 1.393(5)
C59 C60 1.382(5)
C60 C61 1.382(5)
C61 C62 1.385(5)
C62 C63 1.380(5)
C64 C65 1.429(5)
C65 C66 1.405(5)
C65 C70 1.415(5)
C66 C67 1.360(5)
C67 C68 1.397(5)
C68 C69 1.388(5)
C69 C70 1.433(5)
C69 C71 1.482(5)
C71 C76 1.387(5)
C71 C72 1.391(5)
C72 C73 1.387(5)
C73 C74 1.382(5)
C74 C75 1.391(5)
C75 C76 1.380(5)
C77 C82 1.399(5)
C77 C78 1.397(5)
C78 C79 1.396(5)
C78 C83 1.521(5)
C79 C80 1.373(5)
C80 C81 1.378(5)
C81 C82 1.387(5)
C82 C86 1.516(5)
C83 C84 1.523(5)
C83 C85 1.532(5)
C86 C88 1.530(5)
C86 C87 1.533(5)
C89 C90 1.385(5)
C89 C94 1.402(5)
C90 C91 1.412(5)
C90 C95 1.522(5)
C91 C92 1.363(6)
C92 C93 1.371(6)
C93 C94 1.390(5)
C94 C98 1.512(5)
C95 C97 1.519(5)
C95 C96 1.531(5)
C98 C99 1.527(5)
C98 C100 1.531(5)
C101 C106 0.56(4)
C101 C102 1.34(3)
C101 C111 1.53(3)
C101 C105 1.53(4)
C101 C110 1.78(4)
C101 C107 1.95(4)
C102 C107 1.07(4)
C102 C110 1.376(19)
C102 C108 1.61(3)
C102 C109 1.629(17)
C102 C106 1.80(5)
C103 C109 1.312(16)
C103 C108 1.57(3)
C104 C111 1.512(15)
C104 C105 1.719(18)
C105 C106 1.03(5)
C105 C111 1.121(17)
C106 C111 1.28(3)
C107 C108 1.56(4)
C108 C109 1.69(3)
C109 C110 1.02(2)

loop_
_geom_torsion_atom_site_label_1
_geom_torsion_atom_site_label_2
_geom_torsion_atom_site_label_3
_geom_torsion_atom_site_label_4
_geom_torsion
O1 Ni1 N1 C1 -22.0(3)
O2 Ni1 N1 C1 177.2(3)
N2 Ni1 N1 C1 76.8(4)
O1 Ni1 N1 C27 167.4(3)
O2 Ni1 N1 C27 6.5(3)
N2 Ni1 N1 C27 -93.8(4)
O1 Ni1 N2 C14 -179.3(3)
O2 Ni1 N2 C14 -18.4(3)
N1 Ni1 N2 C14 81.3(4)
O1 Ni1 N2 C39 10.5(3)
O2 Ni1 N2 C39 171.3(3)
N1 Ni1 N2 C39 -89.0(4)
O4 Ni2 N3 C51 -10.7(3)
O3 Ni2 N3 C51 -176.2(3)
N4 Ni2 N3 C51 92.0(4)
O4 Ni2 N3 C89 -179.0(3)
O3 Ni2 N3 C89 15.5(3)
N4 Ni2 N3 C89 -76.3(4)
O4 Ni2 N4 C64 167.1(3)
O3 Ni2 N4 C64 -27.8(3)
N3 Ni2 N4 C64 63.5(5)
O4 Ni2 N4 C77 -4.6(3)
O3 Ni2 N4 C77 160.5(3)
N3 Ni2 N4 C77 -108.2(4)
O2 Ni1 O1 C7 122.6(4)
N2 Ni1 O1 C7 -134.2(3)
N1 Ni1 O1 C7 20.0(3)
O1 Ni1 O2 C20 116.4(4)
N2 Ni1 O2 C20 13.8(3)
N1 Ni1 O2 C20 -140.5(3)
O4 Ni2 O3 C70 126.7(4)
N3 Ni2 O3 C70 -128.8(3)
N4 Ni2 O3 C70 30.5(3)
O3 Ni2 O4 C57 107.4(5)
N3 Ni2 O4 C57 3.6(3)
N4 Ni2 O4 C57 -156.2(3)
C27 N1 C1 C2 -175.1(3)
Ni1 N1 C1 C2 13.7(5)
N1 C1 C2 C3 -178.0(4)
N1 C1 C2 C7 5.5(6)
C7 C2 C3 C4 2.7(6)
C1 C2 C3 C4 -173.8(4)
C2 C3 C4 C5 0.8(6)
C3 C4 C5 C6 -1.9(6)
C4 C5 C6 C7 -0.6(6)
C4 C5 C6 C8 177.4(4)
Ni1 O1 C7 C2 -7.6(5)
Ni1 O1 C7 C6 171.8(2)
C3 C2 C7 O1 174.4(3)
C1 C2 C7 O1 -9.2(5)
C3 C2 C7 C6 -5.1(5)
C1 C2 C7 C6 171.4(3)
C5 C6 C7 O1 -175.5(3)
C8 C6 C7 O1 6.6(5)
C5 C6 C7 C2 3.9(5)
C8 C6 C7 C2 -173.9(3)
C5 C6 C8 C13 -137.9(4)
C7 C6 C8 C13 40.0(5)
C5 C6 C8 C9 38.1(5)
C7 C6 C8 C9 -144.0(4)
C13 C8 C9 C10 1.7(5)
C6 C8 C9 C10 -174.5(3)
C8 C9 C10 C11 -0.5(5)
C9 C10 C11 C12 -0.5(5)
C10 C11 C12 C13 0.3(6)
C11 C12 C13 C8 1.0(5)
C9 C8 C13 C12 -1.9(5)
C6 C8 C13 C12 174.2(3)
C39 N2 C14 C15 -175.8(3)
Ni1 N2 C14 C15 13.7(5)
N2 C14 C15 C16 178.4(3)
N2 C14 C15 C20 2.6(5)
C20 C15 C16 C17 1.9(5)
C14 C15 C16 C17 -174.0(3)
C15 C16 C17 C18 1.0(5)
C16 C17 C18 C19 -2.2(5)
C17 C18 C19 C20 0.3(5)
C17 C18 C19 C21 179.7(3)
Ni1 O2 C20 C15 -2.8(5)
Ni1 O2 C20 C19 176.4(2)
C16 C15 C20 O2 175.5(3)
C14 C15 C20 O2 -8.7(5)
C16 C15 C20 C19 -3.7(5)
C14 C15 C20 C19 172.1(3)
C18 C19 C20 O2 -176.7(3)
C21 C19 C20 O2 4.0(5)
C18 C19 C20 C15 2.6(5)
C21 C19 C20 C15 -176.7(3)
C18 C19 C21 C22 -134.4(4)
C20 C19 C21 C22 44.9(5)
C18 C19 C21 C26 41.4(5)
C20 C19 C21 C26 -139.3(4)
C26 C21 C22 C23 -1.1(5)
C19 C21 C22 C23 174.7(3)
C21 C22 C23 C24 1.1(6)
C22 C23 C24 C25 -0.6(6)
C23 C24 C25 C26 0.3(6)
C24 C25 C26 C21 -0.4(6)
C22 C21 C26 C25 0.8(5)
C19 C21 C26 C25 -175.1(3)
C1 N1 C27 C28 -101.9(4)
Ni1 N1 C27 C28 69.4(4)
C1 N1 C27 C32 79.5(4)
Ni1 N1 C27 C32 -109.2(3)
C32 C27 C28 C29 -2.0(5)
N1 C27 C28 C29 179.6(3)
C32 C27 C28 C33 -179.5(3)
N1 C27 C28 C33 2.0(5)
C27 C28 C29 C30 2.1(6)
C33 C28 C29 C30 179.7(4)
C28 C29 C30 C31 -1.1(6)
C29 C30 C31 C32 -0.2(6)
C30 C31 C32 C27 0.4(6)
C30 C31 C32 C36 -178.4(3)
C28 C27 C32 C31 0.7(5)
N1 C27 C32 C31 179.2(3)
C28 C27 C32 C36 179.5(3)
N1 C27 C32 C36 -2.0(5)
C29 C28 C33 C34 -92.3(4)
C27 C28 C33 C34 85.2(4)
C29 C28 C33 C35 33.6(5)
C27 C28 C33 C35 -148.9(4)
C31 C32 C36 C37 14.1(5)
C27 C32 C36 C37 -164.6(3)
C31 C32 C36 C38 -109.6(4)
C27 C32 C36 C38 71.7(5)
C14 N2 C39 C40 -102.5(4)
Ni1 N2 C39 C40 68.4(4)
C14 N2 C39 C44 80.3(4)
Ni1 N2 C39 C44 -108.8(3)
C44 C39 C40 C41 2.9(5)
N2 C39 C40 C41 -174.2(3)
C44 C39 C40 C45 -177.1(3)
N2 C39 C40 C45 5.8(5)
C39 C40 C41 C42 -0.7(5)
C45 C40 C41 C42 179.4(3)
C40 C41 C42 C43 -1.4(5)
C41 C42 C43 C44 1.4(5)
C42 C43 C44 C39 0.7(5)
C42 C43 C44 C48 -179.9(3)
C40 C39 C44 C43 -2.9(5)
N2 C39 C44 C43 174.2(3)
C40 C39 C44 C48 177.7(3)
N2 C39 C44 C48 -5.2(5)
C41 C40 C45 C47 24.7(5)
C39 C40 C45 C47 -155.3(3)
C41 C40 C45 C46 -99.6(4)
C39 C40 C45 C46 80.5(4)
C43 C44 C48 C49 -99.8(4)
C39 C44 C48 C49 79.6(4)
C43 C44 C48 C50 26.9(5)
C39 C44 C48 C50 -153.8(4)
C89 N3 C51 C52 -179.2(3)
Ni2 N3 C51 C52 11.8(5)
N3 C51 C52 C53 174.9(4)
N3 C51 C52 C57 -2.7(6)
C57 C52 C53 C54 1.2(6)
C51 C52 C53 C54 -176.5(4)
C52 C53 C54 C55 0.2(7)
C53 C54 C55 C56 -1.6(7)
C54 C55 C56 C57 1.5(6)
C54 C55 C56 C58 178.6(4)
Ni2 O4 C57 C52 3.3(5)
Ni2 O4 C57 C56 -178.4(2)
C53 C52 C57 O4 177.1(3)
C51 C52 C57 O4 -5.4(6)
C53 C52 C57 C56 -1.2(5)
C51 C52 C57 C56 176.3(3)
C55 C56 C57 O4 -178.4(3)
C58 C56 C57 O4 4.7(5)
C55 C56 C57 C52 -0.1(5)
C58 C56 C57 C52 -177.0(3)
C55 C56 C58 C59 -132.8(4)
C57 C56 C58 C59 44.1(5)
C55 C56 C58 C63 40.2(5)
C57 C56 C58 C63 -142.9(4)
C63 C58 C59 C60 -2.6(5)
C56 C58 C59 C60 170.5(3)
C58 C59 C60 C61 0.8(5)
C59 C60 C61 C62 1.1(5)
C60 C61 C62 C63 -1.2(5)
C61 C62 C63 C58 -0.7(5)
C59 C58 C63 C62 2.5(5)
C56 C58 C63 C62 -170.8(3)
C77 N4 C64 C65 -173.6(3)
Ni2 N4 C64 C65 14.0(5)
N4 C64 C65 C66 -174.3(3)
N4 C64 C65 C70 9.6(5)
C70 C65 C66 C67 2.3(5)
C64 C65 C66 C67 -173.7(3)
C65 C66 C67 C68 2.1(6)
C66 C67 C68 C69 -2.0(6)
C67 C68 C69 C70 -2.4(5)
C67 C68 C69 C71 177.0(3)
Ni2 O3 C70 C65 -16.6(5)
Ni2 O3 C70 C69 165.1(2)
C66 C65 C70 O3 175.1(3)
C64 C65 C70 O3 -9.0(5)
C66 C65 C70 C69 -6.6(5)
C64 C65 C70 C69 169.3(3)
C68 C69 C70 O3 -175.1(3)
C71 C69 C70 O3 5.5(5)
C68 C69 C70 C65 6.6(5)
C71 C69 C70 C65 -172.8(3)
C68 C69 C71 C76 41.1(5)
C70 C69 C71 C76 -139.6(4)
C68 C69 C71 C72 -135.3(4)
C70 C69 C71 C72 44.0(5)
C76 C71 C72 C73 0.6(5)
C69 C71 C72 C73 177.1(3)
C71 C72 C73 C74 0.0(6)
C72 C73 C74 C75 -0.9(6)
C73 C74 C75 C76 1.3(6)
C74 C75 C76 C71 -0.8(6)
C72 C71 C76 C75 -0.2(6)
C69 C71 C76 C75 -176.7(4)
C64 N4 C77 C82 -93.4(4)
Ni2 N4 C77 C82 78.9(4)
C64 N4 C77 C78 82.6(4)
Ni2 N4 C77 C78 -105.1(3)
C82 C77 C78 C79 0.6(5)
N4 C77 C78 C79 -175.2(3)
C82 C77 C78 C83 178.9(3)
N4 C77 C78 C83 3.0(5)
C77 C78 C79 C80 0.0(5)
C83 C78 C79 C80 -178.2(3)
C78 C79 C80 C81 -0.5(6)
C79 C80 C81 C82 0.2(6)
C80 C81 C82 C77 0.4(5)
C80 C81 C82 C86 177.8(3)
C78 C77 C82 C81 -0.9(5)
N4 C77 C82 C81 175.0(3)
C78 C77 C82 C86 -178.2(3)
N4 C77 C82 C86 -2.4(5)
C79 C78 C83 C84 71.4(4)
C77 C78 C83 C84 -106.7(4)
C79 C78 C83 C85 -53.2(5)
C77 C78 C83 C85 128.6(4)
C81 C82 C86 C88 40.2(5)
C77 C82 C86 C88 -142.6(3)
C81 C82 C86 C87 -83.8(4)
C77 C82 C86 C87 93.4(4)
C51 N3 C89 C90 81.2(4)
Ni2 N3 C89 C90 -109.5(3)
C51 N3 C89 C94 -97.7(4)
Ni2 N3 C89 C94 71.6(4)
C94 C89 C90 C91 2.8(5)
N3 C89 C90 C91 -176.0(3)
C94 C89 C90 C95 -177.5(4)
N3 C89 C90 C95 3.8(6)
C89 C90 C91 C92 -1.6(6)
C95 C90 C91 C92 178.6(4)
C90 C91 C92 C93 -0.1(6)
C91 C92 C93 C94 0.8(6)
C92 C93 C94 C89 0.3(6)
C92 C93 C94 C98 177.2(4)
C90 C89 C94 C93 -2.1(6)
N3 C89 C94 C93 176.7(3)
C90 C89 C94 C98 -179.0(4)
N3 C89 C94 C98 -0.2(5)
C89 C90 C95 C97 40.9(5)
C91 C90 C95 C97 -139.3(4)
C89 C90 C95 C96 -87.9(5)
C91 C90 C95 C96 91.9(4)
C93 C94 C98 C99 37.5(5)
C89 C94 C98 C99 -145.7(4)
C93 C94 C98 C100 -87.6(5)
C89 C94 C98 C100 89.2(4)
C106 C101 C102 C107 -40(7)
C111 C101 C102 C107 28(3)
C105 C101 C102 C107 -22(2)
C110 C101 C102 C107 138(2)
C106 C101 C102 C110 -178(100)
C111 C101 C102 C110 -110(2)
C105 C101 C102 C110 -160.5(15)
C107 C101 C102 C110 -138(2)
C106 C101 C102 C108 -101(12)
C111 C101 C102 C108 -33(12)
C105 C101 C102 C108 -83(11)
C110 C101 C102 C108 77(11)
C107 C101 C102 C108 -61(11)
C106 C101 C102 C109 167(6)
C111 C101 C102 C109 -125.2(18)
C105 C101 C102 C109 -175.5(11)
C110 C101 C102 C109 -15.0(10)
C107 C101 C102 C109 -153(2)
C111 C101 C102 C106 68(6)
C105 C101 C102 C106 18(6)
C110 C101 C102 C106 178(100)
C107 C101 C102 C106 40(7)
C102 C101 C105 C106 -149(10)
C111 C101 C105 C106 107(9)
C110 C101 C105 C106 158(11)
C107 C101 C105 C106 -161(9)
C106 C101 C105 C111 -107(9)
C102 C101 C105 C111 103.4(17)
C110 C101 C105 C111 50(4)
C107 C101 C105 C111 91.9(14)
C106 C101 C105 C104 -152(9)
C102 C101 C105 C104 59.0(17)
C111 C101 C105 C104 -44.3(11)
C110 C101 C105 C104 6(5)
C107 C101 C105 C104 47.6(13)
C111 C104 C105 C106 42(3)
C111 C104 C105 C101 48.6(13)
C102 C101 C106 C105 42(12)
C111 C101 C106 C105 -54(7)
C110 C101 C106 C105 -128(24)
C107 C101 C106 C105 21(10)
C102 C101 C106 C111 96(5)
C105 C101 C106 C111 54(7)
C110 C101 C106 C111 -74(28)
C107 C101 C106 C111 75(4)
C111 C101 C106 C102 -96(5)
C105 C101 C106 C102 -42(12)
C110 C101 C106 C102 -170(100)
C107 C101 C106 C102 -21(4)
C111 C105 C106 C101 68(9)
C104 C105 C106 C101 31(10)
C101 C105 C106 C111 -68(9)
C104 C105 C106 C111 -37(2)
C111 C105 C106 C102 91(3)
C101 C105 C106 C102 22(7)
C104 C105 C106 C102 53(3)
C107 C102 C106 C101 142(6)
C110 C102 C106 C101 2(6)
C108 C102 C106 C101 138(7)
C109 C102 C106 C101 -15(7)
C107 C102 C106 C105 -12(3)
C101 C102 C106 C105 -153(8)
C110 C102 C106 C105 -152(3)
C108 C102 C106 C105 -16(8)
C109 C102 C106 C105 -168(2)
C107 C102 C106 C111 49(3)
C101 C102 C106 C111 -92(7)
C110 C102 C106 C111 -91(2)
C108 C102 C106 C111 45(8)
C109 C102 C106 C111 -107(2)
C101 C102 C107 C108 -171.3(15)
C110 C102 C107 C108 -73(3)
C109 C102 C107 C108 -21(2)
C106 C102 C107 C108 -178.9(15)
C110 C102 C107 C101 98(3)
C108 C102 C107 C101 171.3(15)
C109 C102 C107 C101 150(3)
C106 C102 C107 C101 -7.7(14)
C106 C101 C107 C102 153(5)
C111 C101 C107 C102 -156(2)
C105 C101 C107 C102 161(2)
C110 C101 C107 C102 -31.7(18)
C106 C101 C107 C108 162(4)
C102 C101 C107 C108 9.0(16)
C111 C101 C107 C108 -147(2)
C105 C101 C107 C108 169.9(19)
C110 C101 C107 C108 -22.7(18)
C102 C107 C108 C103 32(4)
C101 C107 C108 C103 26(4)
C101 C107 C108 C102 -6.2(11)
C102 C107 C108 C109 16.3(18)
C101 C107 C108 C109 10(2)
C109 C103 C108 C107 -21(3)
C109 C103 C108 C102 -0.7(12)
C101 C102 C108 C107 64(11)
C110 C102 C108 C107 140(2)
C109 C102 C108 C107 161(2)
C106 C102 C108 C107 4(7)
C107 C102 C108 C103 -160(2)
C101 C102 C108 C103 -97(11)
C110 C102 C108 C103 -20.3(17)
C109 C102 C108 C103 0.6(10)
C106 C102 C108 C103 -156(6)
C107 C102 C108 C109 -161(2)
C101 C102 C108 C109 -97(11)
C110 C102 C108 C109 -20.9(11)
C106 C102 C108 C109 -157(6)
C108 C103 C109 C110 76(3)
C108 C103 C109 C102 0.7(13)
C107 C102 C109 C110 -123(3)
C101 C102 C109 C110 24.4(16)
C108 C102 C109 C110 -145.2(18)
C106 C102 C109 C110 27.8(19)
C107 C102 C109 C103 22(3)
C101 C102 C109 C103 168.8(12)
C110 C102 C109 C103 144.5(19)
C108 C102 C109 C103 -0.7(14)
C106 C102 C109 C103 172.3(15)
C107 C102 C109 C108 22(2)
C101 C102 C109 C108 169.6(15)
C110 C102 C109 C108 145.2(18)
C106 C102 C109 C108 173.0(18)
C107 C108 C109 C110 18(2)
C103 C108 C109 C110 -149.1(17)
C102 C108 C109 C110 30.2(15)
C107 C108 C109 C103 167(2)
C102 C108 C109 C103 179.3(14)
C107 C108 C109 C102 -12.0(13)
C103 C108 C109 C102 -179.3(14)
C103 C109 C110 C102 -94(3)
C108 C109 C110 C102 -30.4(15)
C103 C109 C110 C101 -114(3)
C102 C109 C110 C101 -20.3(13)
C108 C109 C110 C101 -51(2)
C107 C102 C110 C109 94(3)
C101 C102 C110 C109 -158.4(14)
C108 C102 C110 C109 30.7(16)
C106 C102 C110 C109 -158.8(14)
C107 C102 C110 C101 -108(3)
C108 C102 C110 C101 -170.9(14)
C109 C102 C110 C101 158.4(14)
C106 C102 C110 C101 -0.4(13)
C106 C101 C110 C109 -161(27)
C102 C101 C110 C109 27.8(18)
C111 C101 C110 C109 131(2)
C105 C101 C110 C109 92(5)
C107 C101 C110 C109 49(2)
C106 C101 C110 C102 171(100)
C111 C101 C110 C102 103.5(16)
C105 C101 C110 C102 64(4)
C107 C101 C110 C102 21.1(11)
C101 C105 C111 C106 12(2)
C104 C105 C111 C106 143(2)
C106 C105 C111 C104 -143(2)
C101 C105 C111 C104 -130.7(11)
C106 C105 C111 C101 -12(2)
C104 C105 C111 C101 130.7(11)
C101 C106 C111 C105 -146(6)
C102 C106 C111 C105 -116(2)
C101 C106 C111 C104 -103(5)
C105 C106 C111 C104 43(3)
C102 C106 C111 C104 -73(3)
C105 C106 C111 C101 146(6)
C102 C106 C111 C101 30(3)
C105 C104 C111 C106 -32(3)
C105 C104 C111 C101 -57(2)
C106 C101 C111 C105 27(5)
C102 C101 C111 C105 -103(2)
C110 C101 C111 C105 -162.8(17)
C107 C101 C111 C105 -89.0(15)
C102 C101 C111 C106 -131(5)
C105 C101 C111 C106 -27(5)
C110 C101 C111 C106 170(5)
C107 C101 C111 C106 -116(5)
C106 C101 C111 C104 89(5)
C102 C101 C111 C104 -41(3)
C105 C101 C111 C104 62.0(17)
C110 C101 C111 C104 -100.8(18)
C107 C101 C111 C104 -27(2)
